data_1556293
loop_
_publ_author_name
'Wheaton, Craig A.'
'Hayes, Paul G.'

_publ_section_title
;
 Exploring the versatility of a bis(phosphinimine) pincer ligand: effect
 of sterics on structure and lactide polymerization activity of cationic
 zinc complexes
;
_journal_issue 1
_journal_name_full 'Catal. Sci. Technol.'
_journal_page_first 125
_journal_paper_doi 10.1039/C1CY00306B
_journal_volume 2
_journal_year 2012
_chemical_formula_sum 'C90 H60 B Br0.38 F24 N2 O4 P2 Zn'
_chemical_formula_weight 1857.89
_space_group_IT_number 14
_space_group_name_Hall '-P 2ybc'
_space_group_name_H-M_alt 'P 1 21/c 1'
_symmetry_cell_setting monoclinic
_symmetry_space_group_name_H-M 'P 1 21/c 1'
_atom_sites_solution_hydrogens geom
_atom_sites_solution_primary direct
_atom_sites_solution_secondary difmap
_audit_creation_method SHELXL-97
_cell_angle_alpha 90.00
_cell_angle_beta 116.7850(10)
_cell_angle_gamma 90.00
_cell_formula_units_Z 4
_cell_length_a 18.7810(11)
_cell_length_b 27.1179(16)
_cell_length_c 18.6506(11)
_cell_measurement_reflns_used 9767
_cell_measurement_temperature 173(2)
_cell_measurement_theta_max 48.202
_cell_measurement_theta_min 4.374
_cell_volume 8479.6(9)
_computing_structure_refinement 'SHELXL-97 (Sheldrick, 1997)'
_computing_structure_solution 'SHELXS-97 (Sheldrick, 1990)'
_diffrn_ambient_temperature 173(2)
_diffrn_measured_fraction_theta_full 0.999
_diffrn_measured_fraction_theta_max 0.999
_diffrn_radiation_monochromator graphite
_diffrn_radiation_source 'fine-focus sealed tube'
_diffrn_radiation_type MoK\a
_diffrn_radiation_wavelength 0.71073
_diffrn_reflns_av_R_equivalents 0.0443
_diffrn_reflns_av_sigmaI/netI 0.0289
_diffrn_reflns_limit_h_max 22
_diffrn_reflns_limit_h_min -22
_diffrn_reflns_limit_k_max 32
_diffrn_reflns_limit_k_min -32
_diffrn_reflns_limit_l_max 22
_diffrn_reflns_limit_l_min -22
_diffrn_reflns_number 101702
_diffrn_reflns_theta_full 25.03
_diffrn_reflns_theta_max 25.03
_diffrn_reflns_theta_min 2.56
_exptl_absorpt_coefficient_mu 0.612
_exptl_absorpt_correction_T_max 0.8489
_exptl_absorpt_correction_T_min 0.7608
_exptl_absorpt_correction_type multi-scan
_exptl_crystal_colour Colourless
_exptl_crystal_density_diffrn 1.455
_exptl_crystal_density_method 'not measured'
_exptl_crystal_description Plate
_exptl_crystal_F_000 3761
_exptl_crystal_size_max 0.47
_exptl_crystal_size_mid 0.35
_exptl_crystal_size_min 0.28
_refine_diff_density_max 0.852
_refine_diff_density_min -0.636
_refine_diff_density_rms 0.061
_refine_ls_extinction_method none
_refine_ls_goodness_of_fit_ref 1.117
_refine_ls_hydrogen_treatment constr
_refine_ls_matrix_type full
_refine_ls_number_parameters 1339
_refine_ls_number_reflns 14960
_refine_ls_number_restraints 815
_refine_ls_restrained_S_all 1.115
_refine_ls_R_factor_all 0.0797
_refine_ls_R_factor_gt 0.0613
_refine_ls_shift/su_max 0.010
_refine_ls_shift/su_mean 0.000
_refine_ls_structure_factor_coef Fsqd
_refine_ls_weighting_details 'calc w=1/[\s^2^(Fo^2^)+(0.0540P)^2^+15.4673P] where P=(Fo^2^+2Fc^2^)/3'
_refine_ls_weighting_scheme calc
_refine_ls_wR_factor_gt 0.1516
_refine_ls_wR_factor_ref 0.1617
_reflns_number_gt 11787
_reflns_number_total 14960
_reflns_threshold_expression >2sigma(I)
_cod_data_source_file c1cy00306b.txt
_cod_data_source_block 9
_cod_depositor_comments
;
The following automatic conversions were performed:

data item '_symmetry_cell_setting' value 'Monoclinic' was changed to
'monoclinic' in accordance with the
/home/saulius/struct/COD-crude-data/automatic-downloads/DataCite-retrospective/RSC/depositions/lib/dictionaries/cif_core.dic
dictionary named 'cif_core.dic' version 2.4.2 last updated on
2011-04-26.

Automatic conversion script
Id: cif_fix_values 6909 2019-04-08 15:41:33Z antanas 
;
_cod_original_sg_symbol_H-M P2(1)/c
_cod_database_code 1556293

loop_
_symmetry_equiv_pos_as_xyz
'x, y, z'
'-x, y+1/2, -z+1/2'
'-x, -y, -z'
'x, -y-1/2, z-1/2'

loop_
_atom_site_label
_atom_site_type_symbol
_atom_site_fract_x
_atom_site_fract_y
_atom_site_fract_z
_atom_site_U_iso_or_equiv
_atom_site_adp_type
_atom_site_occupancy
_atom_site_symmetry_multiplicity
_atom_site_calc_flag
_atom_site_refinement_flags
_atom_site_disorder_assembly
_atom_site_disorder_group
Zn1 Zn 1.01356(2) 0.462792(16) 0.26089(2) 0.03670(13) Uani 1 1 d . A .
P1 P 0.84069(5) 0.49812(3) 0.19297(6) 0.0338(2) Uani 1 1 d . . .
P2 P 1.17929(6) 0.51112(4) 0.27625(6) 0.0356(2) Uani 1 1 d . A .
O1 O 0.98851(13) 0.52292(8) 0.16034(13) 0.0324(5) Uani 1 1 d . . .
N1 N 0.92543(17) 0.49992(11) 0.27079(17) 0.0347(7) Uani 1 1 d . . .
O3 O 0.9930(2) 0.41618(10) 0.17749(16) 0.0560(8) Uani 1 1 d . . .
N2 N 1.12106(18) 0.49368(13) 0.31263(18) 0.0447(8) Uani 1 1 d . . .
C1 C 0.9130(2) 0.53130(12) 0.0988(2) 0.0348(8) Uani 1 1 d . . .
C2 C 0.8425(2) 0.52315(13) 0.1042(2) 0.0371(8) Uani 1 1 d . . .
C3 C 0.7727(2) 0.53588(15) 0.0350(2) 0.0506(10) Uani 1 1 d . . .
H3 H 0.7224 0.5316 0.0349 0.061 Uiso 1 1 calc R . .
C4 C 0.7752(3) 0.55458(17) -0.0332(2) 0.0565(11) Uani 1 1 d . . .
H4 H 0.7267 0.5626 -0.0789 0.068 Uiso 1 1 calc R . .
C5 C 0.8464(3) 0.56176(15) -0.0361(2) 0.0503(10) Uani 1 1 d . . .
H5 H 0.8473 0.5744 -0.0832 0.060 Uiso 1 1 calc R . .
C6 C 0.9171(2) 0.55022(13) 0.0311(2) 0.0391(9) Uani 1 1 d . . .
C7 C 1.0008(2) 0.55349(13) 0.0523(2) 0.0372(8) Uani 1 1 d . . .
C8 C 1.0455(3) 0.56916(14) 0.0134(2) 0.0454(10) Uani 1 1 d . . .
H8 H 1.0199 0.5802 -0.0407 0.054 Uiso 1 1 calc R . .
C9 C 1.1268(3) 0.56810(15) 0.0553(3) 0.0506(11) Uani 1 1 d . . .
H9 H 1.1577 0.5794 0.0299 0.061 Uiso 1 1 calc R . .
C10 C 1.1657(3) 0.55103(15) 0.1339(2) 0.0461(10) Uani 1 1 d . A .
H10 H 1.2223 0.5507 0.1605 0.055 Uiso 1 1 calc R . .
C11 C 1.1237(2) 0.53428(13) 0.1749(2) 0.0355(8) Uani 1 1 d . . .
C12 C 1.0418(2) 0.53671(12) 0.1315(2) 0.0331(8) Uani 1 1 d . A .
C13 C 0.7622(2) 0.53035(13) 0.2038(2) 0.0395(8) Uani 1 1 d . . .
C14 C 0.7011(2) 0.50547(15) 0.2105(2) 0.0450(9) Uani 1 1 d . . .
H14 H 0.6987 0.4705 0.2067 0.054 Uiso 1 1 calc R . .
C15 C 0.6439(3) 0.53069(18) 0.2224(3) 0.0553(11) Uani 1 1 d . . .
H15 H 0.6023 0.5130 0.2264 0.066 Uiso 1 1 calc R . .
C16 C 0.6462(3) 0.58045(19) 0.2284(3) 0.0618(12) Uani 1 1 d . . .
H16 H 0.6075 0.5976 0.2385 0.074 Uiso 1 1 calc R . .
C17 C 0.7046(3) 0.60571(18) 0.2198(4) 0.0858(18) Uani 1 1 d . . .
H17 H 0.7055 0.6407 0.2226 0.103 Uiso 1 1 calc R . .
C18 C 0.7625(3) 0.58148(17) 0.2070(4) 0.0757(16) Uani 1 1 d . . .
H18 H 0.8023 0.5997 0.2004 0.091 Uiso 1 1 calc R . .
C19 C 0.8101(2) 0.43492(13) 0.1737(2) 0.0373(8) Uani 1 1 d . . .
C20 C 0.8266(3) 0.40435(14) 0.2399(3) 0.0484(10) Uani 1 1 d . . .
H20 H 0.8568 0.4164 0.2930 0.058 Uiso 1 1 calc R . .
C21 C 0.7981(3) 0.35622(16) 0.2269(3) 0.0601(12) Uani 1 1 d . . .
H21 H 0.8087 0.3352 0.2713 0.072 Uiso 1 1 calc R . .
C22 C 0.7545(3) 0.33881(17) 0.1498(3) 0.0640(13) Uani 1 1 d . . .
H22 H 0.7356 0.3058 0.1414 0.077 Uiso 1 1 calc R . .
C23 C 0.7382(3) 0.36879(17) 0.0853(3) 0.0649(13) Uani 1 1 d . . .
H23 H 0.7077 0.3565 0.0324 0.078 Uiso 1 1 calc R . .
C24 C 0.7659(2) 0.41665(15) 0.0966(3) 0.0473(10) Uani 1 1 d . . .
H24 H 0.7546 0.4372 0.0514 0.057 Uiso 1 1 calc R . .
C25 C 0.9471(2) 0.54124(14) 0.3246(2) 0.0405(9) Uani 1 1 d . . .
C26 C 0.9720(3) 0.58586(17) 0.3063(3) 0.0634(13) Uani 1 1 d . . .
H26 H 0.9744 0.5896 0.2568 0.076 Uiso 1 1 calc R . .
C27 C 0.9932(4) 0.6245(2) 0.3598(4) 0.0881(19) Uani 1 1 d . . .
H27 H 1.0103 0.6548 0.3471 0.106 Uiso 1 1 calc R . .
C28 C 0.9896(4) 0.6194(2) 0.4318(4) 0.092(2) Uani 1 1 d . . .
H28 H 1.0044 0.6461 0.4686 0.111 Uiso 1 1 calc R . .
C29 C 0.9650(3) 0.5762(2) 0.4500(3) 0.0776(16) Uani 1 1 d . . .
H29 H 0.9623 0.5728 0.4994 0.093 Uiso 1 1 calc R . .
C30 C 0.9437(3) 0.53706(18) 0.3966(3) 0.0572(11) Uani 1 1 d . . .
H30 H 0.9266 0.5070 0.4099 0.069 Uiso 1 1 calc R . .
C31 C 1.2438(2) 0.55840(15) 0.3370(2) 0.0436(9) Uani 1 1 d . . .
C32 C 1.2193(3) 0.60659(16) 0.3228(3) 0.0572(11) Uani 1 1 d . A .
H32 H 1.1729 0.6153 0.2754 0.069 Uiso 1 1 calc R . .
C33 C 1.2629(4) 0.6428(2) 0.3784(4) 0.0833(18) Uani 1 1 d . . .
H33 H 1.2465 0.6764 0.3691 0.100 Uiso 1 1 calc R A .
C34 C 1.3288(4) 0.6298(3) 0.4458(4) 0.090(2) Uani 1 1 d . A .
H34 H 1.3581 0.6547 0.4835 0.107 Uiso 1 1 calc R . .
C35 C 1.3547(4) 0.5819(2) 0.4613(3) 0.0814(17) Uani 1 1 d . . .
H35 H 1.4014 0.5738 0.5088 0.098 Uiso 1 1 calc R A .
C36 C 1.3120(3) 0.54546(19) 0.4070(3) 0.0581(11) Uani 1 1 d . A .
H36 H 1.3288 0.5120 0.4170 0.070 Uiso 1 1 calc R . .
C37 C 1.2431(2) 0.46366(15) 0.2682(2) 0.0431(9) Uani 1 1 d . . .
C38 C 1.3166(3) 0.47424(19) 0.2703(3) 0.0599(12) Uani 1 1 d . A .
H38 H 1.3364 0.5070 0.2786 0.072 Uiso 1 1 calc R . .
C39 C 1.3608(4) 0.4357(3) 0.2598(3) 0.0834(19) Uani 1 1 d . . .
H39 H 1.4116 0.4421 0.2623 0.100 Uiso 1 1 calc R A .
C40 C 1.3302(5) 0.3883(3) 0.2459(3) 0.098(2) Uani 1 1 d . A .
H40 H 1.3592 0.3622 0.2373 0.118 Uiso 1 1 calc R . .
C41 C 1.2590(5) 0.3794(2) 0.2447(4) 0.093(2) Uani 1 1 d . . .
H41 H 1.2393 0.3465 0.2368 0.112 Uiso 1 1 calc R A .
C42 C 1.2147(3) 0.41587(16) 0.2544(3) 0.0641(13) Uani 1 1 d . A .
H42 H 1.1641 0.4085 0.2516 0.077 Uiso 1 1 calc R . .
C43 C 1.1570(2) 0.4911(2) 0.4008(3) 0.0712(16) Uani 1 1 d . A .
C44 C 1.1937(3) 0.4490(3) 0.4395(3) 0.109(3) Uani 1 1 d . . .
H44 H 1.1970 0.4215 0.4097 0.131 Uiso 1 1 calc R A .
C45 C 1.2263(4) 0.4462(5) 0.5224(5) 0.162(6) Uani 1 1 d . A .
H45 H 1.2518 0.4168 0.5497 0.194 Uiso 1 1 calc R . .
C46 C 1.2215(5) 0.4856(7) 0.5637(5) 0.196(8) Uani 1 1 d . . .
H46 H 1.2434 0.4834 0.6205 0.235 Uiso 1 1 calc R A .
C47 C 1.1860(4) 0.5295(5) 0.5267(4) 0.155(5) Uani 1 1 d . A .
H47 H 1.1846 0.5570 0.5576 0.186 Uiso 1 1 calc R . .
C48 C 1.1523(3) 0.5325(3) 0.4431(3) 0.092(2) Uani 1 1 d . . .
H48 H 1.1269 0.5619 0.4157 0.111 Uiso 1 1 calc R A .
C49A C 0.9943(6) 0.36877(19) 0.1986(4) 0.110(3) Uani 0.50 1 d P A 1
H49A H 1.0468 0.3596 0.2005 0.132 Uiso 0.50 1 calc PR A 1
C50A C 0.9524(7) 0.3332(4) 0.1528(6) 0.062(2) Uani 0.50 1 d P A 1
H50A H 0.8967 0.3368 0.1428 0.092 Uiso 0.50 1 calc PR A 1
H50B H 0.9734 0.3016 0.1793 0.092 Uiso 0.50 1 calc PR A 1
H50C H 0.9553 0.3344 0.1017 0.092 Uiso 0.50 1 calc PR A 1
C49B C 0.9943(6) 0.36877(19) 0.1986(4) 0.110(3) Uani 0.50 1 d P A 2
H49B H 0.9356 0.3632 0.1769 0.132 Uiso 0.50 1 calc PR A 2
C50B C 1.0110(7) 0.3324(4) 0.1578(6) 0.065(3) Uani 0.50 1 d P A 2
H50D H 0.9795 0.3376 0.0999 0.098 Uiso 0.50 1 calc PR A 2
H50E H 0.9975 0.3003 0.1726 0.098 Uiso 0.50 1 calc PR A 2
H50F H 1.0679 0.3332 0.1717 0.098 Uiso 0.50 1 calc PR A 2
C51 C 1.0183(3) 0.36327(16) 0.2881(3) 0.0647(13) Uani 1 1 d . . .
C52 C 1.0520(7) 0.3126(2) 0.4007(4) 0.150(4) Uani 1 1 d . . .
H52A H 1.0947 0.3362 0.4306 0.225 Uiso 1 1 calc R A .
H52B H 1.0715 0.2790 0.4177 0.225 Uiso 1 1 calc R . .
H52C H 1.0064 0.3191 0.4115 0.225 Uiso 1 1 calc R . .
C53 C 0.51943(19) 0.18518(12) 0.4266(2) 0.0326(7) Uani 1 1 d . . .
C54 C 0.4920(2) 0.15930(13) 0.4745(2) 0.0362(8) Uani 1 1 d . . .
H54 H 0.4675 0.1772 0.5012 0.043 Uiso 1 1 calc R . .
C55 C 0.4994(2) 0.10843(13) 0.4842(2) 0.0375(8) Uani 1 1 d . . .
C56 C 0.5346(2) 0.08126(13) 0.4466(2) 0.0394(9) Uani 1 1 d . . .
H56 H 0.5401 0.0465 0.4535 0.047 Uiso 1 1 calc R . .
C57 C 0.5616(2) 0.10536(13) 0.3988(2) 0.0368(8) Uani 1 1 d . B .
C58 C 0.5535(2) 0.15603(12) 0.3889(2) 0.0341(8) Uani 1 1 d . . .
H58 H 0.5721 0.1716 0.3548 0.041 Uiso 1 1 calc R . .
C59 C 0.4684(3) 0.08146(15) 0.5341(3) 0.0496(10) Uani 1 1 d . . .
C60 C 0.5986(3) 0.07643(15) 0.3562(3) 0.0504(10) Uani 1 1 d . . .
C61 C 0.4167(2) 0.24729(12) 0.3301(2) 0.0392(9) Uani 1 1 d . . .
C62 C 0.3469(2) 0.24520(14) 0.3384(3) 0.0498(10) Uani 1 1 d . . .
H62 H 0.3506 0.2454 0.3909 0.060 Uiso 1 1 calc R . .
C63 C 0.2724(3) 0.24284(16) 0.2735(3) 0.0602(13) Uani 1 1 d . C .
C64 C 0.2647(3) 0.24283(18) 0.1966(3) 0.0713(15) Uani 1 1 d . . .
H64 H 0.2135 0.2414 0.1517 0.086 Uiso 1 1 calc R . .
C65 C 0.3324(3) 0.2450(2) 0.1857(3) 0.0733(15) Uani 1 1 d . D .
C66 C 0.4074(2) 0.24696(16) 0.2520(3) 0.0528(11) Uani 1 1 d . . .
H66 H 0.4535 0.2481 0.2434 0.063 Uiso 1 1 calc R . .
C67 C 0.2000(4) 0.2390(3) 0.2867(5) 0.093(2) Uani 1 1 d . . .
C68 C 0.3267(5) 0.2454(5) 0.1027(4) 0.128(4) Uani 1 1 d . . .
C69 C 0.5751(2) 0.27130(12) 0.39580(19) 0.0317(7) Uani 1 1 d . . .
C70 C 0.6542(2) 0.25640(13) 0.4364(2) 0.0369(8) Uani 1 1 d . . .
H70 H 0.6665 0.2272 0.4679 0.044 Uiso 1 1 calc R . .
C71 C 0.7161(2) 0.28261(15) 0.4328(3) 0.0481(10) Uani 1 1 d . E .
C72 C 0.7001(3) 0.32553(17) 0.3880(3) 0.0587(12) Uani 1 1 d . . .
H72 H 0.7420 0.3436 0.3851 0.070 Uiso 1 1 calc R . .
C73 C 0.6229(3) 0.34136(16) 0.3480(3) 0.0560(11) Uani 1 1 d . F .
C74 C 0.5613(2) 0.31516(14) 0.3518(2) 0.0428(9) Uani 1 1 d . . .
H74 H 0.5083 0.3273 0.3237 0.051 Uiso 1 1 calc R . .
C75 C 0.7998(3) 0.2646(2) 0.4783(4) 0.0751(15) Uani 1 1 d . . .
C76 C 0.6039(5) 0.3883(3) 0.2989(4) 0.102(2) Uani 1 1 d . . .
C77 C 0.5059(2) 0.27525(13) 0.4853(2) 0.0386(8) Uani 1 1 d . . .
C78 C 0.5596(2) 0.26391(14) 0.5642(2) 0.0411(9) Uani 1 1 d . . .
H78 H 0.5893 0.2342 0.5745 0.049 Uiso 1 1 calc R . .
C79 C 0.5714(3) 0.29435(16) 0.6282(2) 0.0504(10) Uani 1 1 d . G .
C80 C 0.5282(3) 0.33769(19) 0.6162(3) 0.0677(14) Uani 1 1 d . . .
H80 H 0.5356 0.3585 0.6601 0.081 Uiso 1 1 calc R . .
C81 C 0.4743(3) 0.34960(19) 0.5392(3) 0.0689(14) Uani 1 1 d . H .
C82 C 0.4631(3) 0.31927(15) 0.4750(3) 0.0519(11) Uani 1 1 d . . .
H82 H 0.4253 0.3286 0.4224 0.062 Uiso 1 1 calc R . .
C83 C 0.6294(3) 0.2803(2) 0.7112(3) 0.0715(15) Uani 1 1 d . . .
C84 C 0.4256(6) 0.3953(3) 0.5236(5) 0.111(3) Uani 1 1 d . . .
O2 O 1.02726(17) 0.39836(10) 0.33137(16) 0.0493(7) Uani 1 1 d . A .
O4 O 1.0276(4) 0.31789(13) 0.3154(3) 0.1195(19) Uani 1 1 d . A .
B1 B 0.5036(2) 0.24436(14) 0.4090(2) 0.0334(9) Uani 1 1 d . . .
F1 F 0.4295(2) 0.10922(11) 0.5617(2) 0.0965(12) Uani 1 1 d DU . .
F2 F 0.52495(17) 0.05858(11) 0.59628(15) 0.0716(8) Uani 1 1 d DU . .
F3 F 0.41848(18) 0.04466(11) 0.49233(18) 0.0811(9) Uani 1 1 d DU . .
F4 F 0.6719(3) 0.0931(2) 0.3754(4) 0.0917(17) Uani 0.80 1 d PDU B 1
F5 F 0.5601(4) 0.0802(2) 0.2789(3) 0.0822(16) Uani 0.80 1 d PDU B 1
F6 F 0.6058(5) 0.0293(2) 0.3741(5) 0.102(3) Uani 0.80 1 d PDU B 1
F4B F 0.6329(19) 0.1008(5) 0.3167(17) 0.089(6) Uani 0.20 1 d PDU B 2
F5B F 0.5451(11) 0.0497(10) 0.2904(16) 0.107(9) Uani 0.20 1 d PDU B 2
F6B F 0.6496(16) 0.0445(10) 0.3951(13) 0.096(10) Uani 0.20 1 d PDU B 2
F7 F 0.2099(5) 0.2073(5) 0.3450(7) 0.151(6) Uani 0.62 1 d PDU C 1
F8 F 0.1912(12) 0.2825(6) 0.3194(13) 0.152(7) Uani 0.62 1 d PDU C 1
F9 F 0.1345(6) 0.2312(5) 0.2283(7) 0.148(6) Uani 0.62 1 d PDU C 1
F7B F 0.1996(14) 0.2664(9) 0.3426(15) 0.117(8) Uani 0.38 1 d PDU C 2
F8B F 0.1797(11) 0.1948(4) 0.2919(18) 0.165(10) Uani 0.38 1 d PDU C 2
F9B F 0.1369(10) 0.2580(9) 0.2196(13) 0.161(10) Uani 0.38 1 d PDU C 2
F10 F 0.3445(14) 0.1948(6) 0.0910(10) 0.184(6) Uani 0.47 1 d PDU D 1
F11 F 0.2549(9) 0.2485(12) 0.0464(10) 0.175(10) Uani 0.47 1 d PDU D 1
F12 F 0.3724(17) 0.2708(9) 0.0935(12) 0.181(11) Uani 0.47 1 d PDU D 1
F10B F 0.2727(15) 0.2188(8) 0.0545(10) 0.207(10) Uani 0.53 1 d PDU D 2
F11B F 0.2962(13) 0.2960(5) 0.0671(9) 0.171(5) Uani 0.53 1 d PDU D 2
F12B F 0.3901(8) 0.2466(11) 0.0957(10) 0.175(11) Uani 0.53 1 d PDU D 2
F13 F 0.8244(4) 0.2632(4) 0.5582(4) 0.121(2) Uani 0.79 1 d PDU E 1
F14 F 0.8533(4) 0.2878(3) 0.4665(6) 0.118(3) Uani 0.79 1 d PDU E 1
F15 F 0.8069(7) 0.2165(3) 0.4633(6) 0.105(3) Uani 0.79 1 d PDU E 1
F13B F 0.8386(12) 0.2983(11) 0.534(2) 0.138(11) Uani 0.21 1 d PDU E 2
F14B F 0.8340(18) 0.2733(15) 0.4272(18) 0.133(13) Uani 0.21 1 d PDU E 2
F15B F 0.8084(18) 0.2243(10) 0.499(2) 0.122(15) Uani 0.21 1 d PDU E 2
F16 F 0.5297(9) 0.3888(6) 0.2373(7) 0.126(7) Uani 0.52 1 d PDU F 1
F17 F 0.5867(7) 0.4283(2) 0.3438(6) 0.110(3) Uani 0.52 1 d PDU F 1
F18 F 0.6510(7) 0.4036(5) 0.2793(9) 0.110(5) Uani 0.52 1 d PDU F 1
F16B F 0.5430(9) 0.4027(5) 0.2724(11) 0.113(6) Uani 0.48 1 d PDU F 2
F17B F 0.6108(10) 0.3700(6) 0.2233(8) 0.178(6) Uani 0.48 1 d PDU F 2
F18B F 0.6664(11) 0.4161(7) 0.3235(13) 0.206(11) Uani 0.48 1 d PDU F 2
F19 F 0.6037(7) 0.2342(4) 0.7312(5) 0.148(4) Uani 0.57 1 d PDU G 1
F20 F 0.6431(8) 0.3076(5) 0.7677(6) 0.131(6) Uani 0.57 1 d PDU G 1
F21 F 0.6987(13) 0.2632(8) 0.7169(16) 0.078(4) Uani 0.57 1 d PDU G 1
F19B F 0.5958(6) 0.2696(5) 0.7535(6) 0.080(3) Uani 0.43 1 d PDU G 2
F20B F 0.6709(10) 0.3249(5) 0.7520(7) 0.097(4) Uani 0.43 1 d PDU G 2
F21B F 0.6834(17) 0.2531(9) 0.716(2) 0.110(10) Uani 0.43 1 d PDU G 2
F22 F 0.4516(6) 0.4297(2) 0.4916(7) 0.260(5) Uani 1 1 d DU H 2
F23 F 0.3543(4) 0.3922(3) 0.4685(3) 0.229(5) Uani 1 1 d DU H 2
F24 F 0.4214(3) 0.41366(19) 0.5837(2) 0.177(3) Uani 1 1 d DU H 2
Br1 Br 0.09167(18) 0.31712(11) 1.06157(18) 0.0780(8) Uani 0.20 1 d PD I 1
C1S C 0.0403(5) 0.3170(3) 0.9600(5) 0.145(6) Uani 0.72 1 d PGD I 1
C2S C -0.0413(5) 0.3086(3) 0.9277(6) 0.137(6) Uani 0.72 1 d PGD I 1
H2S H -0.0660 0.3054 0.9622 0.165 Uiso 0.72 1 calc PR I 1
C3S C -0.0868(4) 0.3048(3) 0.8450(6) 0.191(10) Uani 0.72 1 d PGD I 1
H3S H -0.1426 0.2990 0.8230 0.230 Uiso 0.72 1 calc PR I 1
C4S C -0.0508(6) 0.3094(4) 0.7946(5) 0.146(5) Uani 0.72 1 d PGD I 1
H4S H -0.0819 0.3068 0.7381 0.175 Uiso 0.72 1 calc PR I 1
C5S C 0.0309(6) 0.3179(4) 0.8270(6) 0.162(7) Uani 0.72 1 d PGD I 1
H5S H 0.0555 0.3211 0.7925 0.194 Uiso 0.72 1 calc PR I 1
C6S C 0.0764(4) 0.3217(4) 0.9097(6) 0.142(6) Uani 0.72 1 d PGD I 1
H6S H 0.1322 0.3274 0.9317 0.171 Uiso 0.72 1 calc PR I 1
Br1B Br -0.0975(5) 0.2837(3) 0.7662(9) 0.298(8) Uani 0.18 1 d PDU J 2
C1SB C -0.0205(10) 0.2979(5) 0.8564(12) 0.212(10) Uani 0.28 1 d PGDU J 2
C2SB C -0.0258(12) 0.2881(8) 0.9270(14) 0.243(12) Uani 0.28 1 d PGDU J 2
H2SB H -0.0730 0.2740 0.9248 0.291 Uiso 0.28 1 calc PR J 2
C3SB C 0.0379(16) 0.2992(9) 1.0008(12) 0.216(10) Uani 0.28 1 d PGDU J 2
H3SB H 0.0342 0.2926 1.0491 0.259 Uiso 0.28 1 calc PR J 2
C4SB C 0.1069(13) 0.3199(8) 1.0041(14) 0.159(9) Uani 0.28 1 d PGDU J 2
H4SB H 0.1504 0.3275 1.0546 0.191 Uiso 0.28 1 calc PR J 2
C5SB C 0.1123(12) 0.3297(9) 0.9335(16) 0.157(10) Uani 0.28 1 d PGDU J 2
H5SB H 0.1595 0.3439 0.9357 0.188 Uiso 0.28 1 calc PR J 2
C6SB C 0.0486(12) 0.3186(8) 0.8597(14) 0.169(11) Uani 0.28 1 d PGDU J 2
H6SB H 0.0523 0.3253 0.8114 0.203 Uiso 0.28 1 calc PR J 2

loop_
_atom_site_aniso_label
_atom_site_aniso_U_11
_atom_site_aniso_U_22
_atom_site_aniso_U_33
_atom_site_aniso_U_23
_atom_site_aniso_U_13
_atom_site_aniso_U_12
Zn1 0.0350(2) 0.0381(2) 0.0350(2) 0.00867(18) 0.01396(18) -0.00114(18)
P1 0.0310(5) 0.0301(5) 0.0366(5) 0.0021(4) 0.0119(4) -0.0043(4)
P2 0.0340(5) 0.0405(5) 0.0342(5) 0.0009(4) 0.0172(4) -0.0027(4)
O1 0.0322(12) 0.0356(13) 0.0279(12) 0.0046(10) 0.0122(10) -0.0048(10)
N1 0.0330(16) 0.0339(16) 0.0353(16) 0.0018(13) 0.0137(13) -0.0043(13)
O3 0.087(2) 0.0431(16) 0.0436(16) 0.0015(13) 0.0341(16) -0.0069(15)
N2 0.0356(17) 0.065(2) 0.0321(16) 0.0112(15) 0.0139(14) -0.0050(15)
C1 0.041(2) 0.0265(18) 0.0302(18) 0.0030(14) 0.0097(15) -0.0041(15)
C2 0.0340(19) 0.0329(19) 0.0349(19) 0.0039(15) 0.0070(15) -0.0062(15)
C3 0.041(2) 0.050(2) 0.046(2) 0.0112(19) 0.0062(18) -0.0022(19)
C4 0.050(3) 0.057(3) 0.039(2) 0.014(2) -0.0005(19) -0.001(2)
C5 0.065(3) 0.043(2) 0.031(2) 0.0091(17) 0.0114(19) 0.000(2)
C6 0.055(2) 0.0282(18) 0.0289(18) 0.0021(14) 0.0147(17) -0.0045(16)
C7 0.055(2) 0.0263(18) 0.0332(19) 0.0028(14) 0.0226(17) -0.0012(16)
C8 0.070(3) 0.035(2) 0.042(2) 0.0087(17) 0.035(2) 0.0058(19)
C9 0.070(3) 0.047(2) 0.058(3) 0.012(2) 0.049(2) 0.006(2)
C10 0.053(2) 0.046(2) 0.054(2) 0.0103(19) 0.037(2) 0.0075(18)
C11 0.042(2) 0.0332(19) 0.0373(19) 0.0033(15) 0.0234(17) -0.0008(16)
C12 0.047(2) 0.0254(17) 0.0329(18) 0.0009(14) 0.0233(16) -0.0028(15)
C13 0.0341(19) 0.035(2) 0.043(2) -0.0003(16) 0.0118(16) -0.0003(15)
C14 0.043(2) 0.045(2) 0.048(2) 0.0053(18) 0.0216(19) 0.0013(18)
C15 0.046(2) 0.067(3) 0.054(3) 0.005(2) 0.024(2) 0.006(2)
C16 0.040(2) 0.071(3) 0.064(3) -0.010(2) 0.013(2) 0.014(2)
C17 0.069(3) 0.039(3) 0.147(6) -0.017(3) 0.046(4) 0.004(2)
C18 0.051(3) 0.039(3) 0.138(5) -0.010(3) 0.043(3) -0.005(2)
C19 0.0337(19) 0.0338(19) 0.044(2) 0.0002(16) 0.0173(16) -0.0045(15)
C20 0.059(3) 0.040(2) 0.052(2) 0.0031(18) 0.030(2) -0.0055(19)
C21 0.072(3) 0.043(2) 0.081(3) 0.011(2) 0.049(3) -0.007(2)
C22 0.053(3) 0.039(2) 0.097(4) -0.007(3) 0.031(3) -0.017(2)
C23 0.054(3) 0.045(3) 0.070(3) -0.013(2) 0.006(2) -0.011(2)
C24 0.040(2) 0.040(2) 0.051(2) -0.0014(18) 0.0115(19) -0.0022(17)
C25 0.036(2) 0.047(2) 0.039(2) -0.0041(17) 0.0174(16) -0.0077(17)
C26 0.085(3) 0.052(3) 0.061(3) -0.018(2) 0.041(3) -0.027(2)
C27 0.111(5) 0.072(4) 0.098(4) -0.041(3) 0.061(4) -0.049(3)
C28 0.100(5) 0.098(5) 0.092(4) -0.057(4) 0.055(4) -0.037(4)
C29 0.079(4) 0.109(5) 0.058(3) -0.027(3) 0.042(3) -0.022(3)
C30 0.056(3) 0.073(3) 0.050(2) -0.009(2) 0.030(2) -0.013(2)
C31 0.049(2) 0.047(2) 0.046(2) -0.0091(18) 0.030(2) -0.0093(18)
C32 0.072(3) 0.051(3) 0.064(3) -0.007(2) 0.045(3) -0.008(2)
C33 0.133(6) 0.054(3) 0.094(4) -0.024(3) 0.079(4) -0.028(3)
C34 0.123(5) 0.088(5) 0.066(4) -0.035(3) 0.049(4) -0.058(4)
C35 0.081(4) 0.099(5) 0.057(3) -0.023(3) 0.024(3) -0.042(3)
C36 0.051(3) 0.070(3) 0.054(3) -0.011(2) 0.024(2) -0.016(2)
C37 0.051(2) 0.045(2) 0.0310(19) 0.0069(17) 0.0162(17) 0.0087(18)
C38 0.062(3) 0.071(3) 0.055(3) 0.006(2) 0.034(2) 0.020(2)
C39 0.077(4) 0.120(5) 0.060(3) 0.016(3) 0.037(3) 0.053(4)
C40 0.139(6) 0.085(5) 0.060(3) 0.016(3) 0.035(4) 0.077(5)
C41 0.127(6) 0.053(3) 0.079(4) 0.008(3) 0.028(4) 0.035(4)
C42 0.079(3) 0.042(3) 0.057(3) 0.011(2) 0.017(2) 0.014(2)
C43 0.028(2) 0.143(5) 0.038(2) 0.020(3) 0.0102(19) -0.012(3)
C44 0.045(3) 0.205(8) 0.069(4) 0.078(5) 0.018(3) 0.013(4)
C45 0.064(4) 0.351(17) 0.069(5) 0.090(8) 0.028(4) 0.029(7)
C46 0.049(4) 0.48(2) 0.055(5) 0.081(9) 0.015(4) -0.002(8)
C47 0.051(4) 0.366(16) 0.051(4) -0.046(6) 0.026(3) -0.044(6)
C48 0.055(3) 0.188(7) 0.040(3) -0.030(4) 0.026(2) -0.035(4)
C49A 0.233(9) 0.044(3) 0.076(4) -0.011(3) 0.091(5) -0.019(4)
C50A 0.067(7) 0.061(6) 0.063(6) -0.005(5) 0.034(5) -0.006(5)
C49B 0.233(9) 0.044(3) 0.076(4) -0.011(3) 0.091(5) -0.019(4)
C50B 0.079(7) 0.055(6) 0.065(6) -0.005(5) 0.035(6) 0.010(5)
C51 0.105(4) 0.034(2) 0.072(3) 0.014(2) 0.055(3) 0.010(2)
C52 0.321(13) 0.063(4) 0.092(5) 0.040(4) 0.116(7) 0.043(6)
C53 0.0257(17) 0.0302(18) 0.0401(19) 0.0028(15) 0.0132(15) 0.0002(14)
C54 0.0296(18) 0.0344(19) 0.045(2) 0.0039(16) 0.0177(16) 0.0008(15)
C55 0.0293(18) 0.035(2) 0.042(2) 0.0065(16) 0.0113(16) -0.0028(15)
C56 0.0357(19) 0.0273(18) 0.048(2) 0.0049(16) 0.0121(17) 0.0000(15)
C57 0.0300(18) 0.0297(19) 0.045(2) -0.0012(16) 0.0123(16) -0.0004(14)
C58 0.0325(18) 0.0303(18) 0.040(2) 0.0007(15) 0.0173(16) -0.0012(14)
C59 0.049(2) 0.042(2) 0.061(3) 0.009(2) 0.027(2) -0.0022(19)
C60 0.060(3) 0.035(2) 0.064(3) 0.001(2) 0.034(2) 0.009(2)
C61 0.037(2) 0.0243(18) 0.051(2) 0.0026(16) 0.0151(17) 0.0062(15)
C62 0.043(2) 0.036(2) 0.067(3) 0.0131(19) 0.021(2) 0.0084(17)
C63 0.039(2) 0.039(2) 0.093(4) 0.010(2) 0.022(2) 0.0063(18)
C64 0.043(3) 0.060(3) 0.079(4) -0.014(3) -0.001(2) 0.007(2)
C65 0.055(3) 0.083(4) 0.058(3) -0.022(3) 0.005(2) 0.012(3)
C66 0.041(2) 0.058(3) 0.052(3) -0.011(2) 0.014(2) 0.0081(19)
C67 0.053(4) 0.083(5) 0.138(7) 0.024(5) 0.040(4) 0.016(3)
C68 0.080(6) 0.225(13) 0.047(4) -0.036(6) 0.001(4) 0.016(7)
C69 0.045(2) 0.0264(17) 0.0262(17) -0.0038(13) 0.0189(16) -0.0021(15)
C70 0.043(2) 0.0307(19) 0.0373(19) -0.0014(15) 0.0185(17) -0.0042(16)
C71 0.050(2) 0.047(2) 0.052(2) -0.0091(19) 0.027(2) -0.0111(19)
C72 0.066(3) 0.058(3) 0.064(3) 0.000(2) 0.039(3) -0.021(2)
C73 0.076(3) 0.047(2) 0.048(2) 0.011(2) 0.031(2) -0.008(2)
C74 0.055(2) 0.039(2) 0.037(2) 0.0064(16) 0.0225(18) 0.0008(18)
C75 0.043(3) 0.078(4) 0.105(5) -0.011(4) 0.034(3) -0.015(3)
C76 0.110(6) 0.088(5) 0.093(5) 0.044(4) 0.033(5) -0.022(5)
C77 0.046(2) 0.0344(19) 0.046(2) 0.0064(16) 0.0298(18) 0.0066(16)
C78 0.050(2) 0.039(2) 0.048(2) 0.0081(17) 0.0338(19) 0.0087(17)
C79 0.058(3) 0.062(3) 0.042(2) 0.0060(19) 0.032(2) 0.010(2)
C80 0.088(4) 0.073(3) 0.056(3) -0.008(2) 0.044(3) 0.022(3)
C81 0.086(4) 0.065(3) 0.060(3) -0.002(2) 0.035(3) 0.035(3)
C82 0.063(3) 0.049(2) 0.047(2) 0.0060(19) 0.028(2) 0.022(2)
C83 0.080(4) 0.103(5) 0.042(3) 0.007(3) 0.036(3) 0.015(3)
C84 0.150(7) 0.075(5) 0.104(5) -0.004(4) 0.053(5) 0.058(5)
O2 0.0639(18) 0.0366(15) 0.0496(16) 0.0100(13) 0.0275(14) 0.0078(13)
O4 0.254(6) 0.043(2) 0.101(3) 0.021(2) 0.115(4) 0.023(3)
B1 0.034(2) 0.029(2) 0.040(2) 0.0043(17) 0.0191(18) 0.0041(16)
F1 0.139(3) 0.0604(18) 0.154(3) 0.0352(19) 0.122(3) 0.0213(18)
F2 0.0811(19) 0.0739(18) 0.0557(16) 0.0234(14) 0.0272(14) 0.0031(15)
F3 0.081(2) 0.078(2) 0.0793(19) 0.0061(15) 0.0319(16) -0.0432(16)
F4 0.061(3) 0.104(4) 0.131(4) -0.044(4) 0.062(3) 0.000(2)
F5 0.112(5) 0.083(3) 0.050(2) -0.005(2) 0.036(3) 0.031(3)
F6 0.182(8) 0.033(2) 0.140(7) 0.012(3) 0.117(7) 0.030(4)
F4B 0.16(2) 0.038(8) 0.121(15) -0.001(11) 0.108(16) 0.007(12)
F5B 0.066(11) 0.112(17) 0.13(2) -0.083(16) 0.037(12) -0.013(13)
F6B 0.127(19) 0.11(2) 0.067(11) 0.047(13) 0.055(13) 0.113(17)
F7 0.062(5) 0.211(14) 0.190(9) 0.113(9) 0.067(6) 0.023(6)
F8 0.107(8) 0.178(13) 0.213(15) 0.021(10) 0.111(9) 0.032(8)
F9 0.038(4) 0.217(15) 0.149(8) 0.037(8) 0.007(4) -0.037(7)
F7B 0.065(10) 0.132(15) 0.184(18) -0.038(16) 0.081(11) -0.028(11)
F8B 0.112(13) 0.040(5) 0.40(3) 0.014(12) 0.161(17) 0.000(7)
F9B 0.057(9) 0.24(2) 0.197(17) 0.090(16) 0.069(10) 0.080(12)
F10 0.199(14) 0.238(16) 0.135(12) -0.105(12) 0.093(11) -0.008(14)
F11 0.083(7) 0.32(3) 0.064(7) 0.016(15) -0.015(5) 0.042(13)
F12 0.25(3) 0.22(2) 0.055(7) 0.023(10) 0.062(15) -0.01(2)
F10B 0.23(2) 0.234(19) 0.071(9) -0.066(11) -0.015(11) -0.023(15)
F11B 0.213(14) 0.212(13) 0.094(8) 0.049(8) 0.074(9) 0.057(12)
F12B 0.098(8) 0.37(3) 0.051(5) -0.022(12) 0.026(5) 0.073(13)
F13 0.071(4) 0.169(7) 0.086(4) 0.001(5) 0.003(3) 0.039(4)
F14 0.053(3) 0.109(5) 0.191(9) 0.018(6) 0.054(5) -0.025(3)
F15 0.063(3) 0.082(4) 0.170(8) -0.014(5) 0.051(5) 0.009(3)
F13B 0.040(10) 0.14(2) 0.17(3) -0.059(18) -0.012(13) -0.011(12)
F14B 0.08(2) 0.22(3) 0.13(2) 0.04(2) 0.077(18) 0.069(19)
F15B 0.035(10) 0.10(2) 0.20(3) 0.10(2) 0.031(18) 0.007(15)
F16 0.145(10) 0.123(12) 0.083(7) 0.062(6) 0.028(6) -0.003(8)
F17 0.203(10) 0.039(3) 0.117(6) 0.023(4) 0.097(6) 0.025(4)
F18 0.133(9) 0.090(8) 0.175(13) 0.069(8) 0.129(10) 0.015(7)
F16B 0.141(12) 0.078(9) 0.193(17) 0.091(11) 0.139(13) 0.067(9)
F17B 0.243(15) 0.205(13) 0.151(10) 0.137(10) 0.145(11) 0.136(12)
F18B 0.194(14) 0.111(12) 0.26(2) 0.093(13) 0.059(14) -0.064(10)
F19 0.168(9) 0.156(8) 0.076(6) 0.063(6) 0.017(5) -0.060(8)
F20 0.142(11) 0.191(15) 0.049(5) -0.030(8) 0.032(5) 0.076(11)
F21 0.070(5) 0.111(7) 0.048(6) 0.014(5) 0.021(4) 0.026(5)
F19B 0.076(5) 0.120(8) 0.048(5) 0.034(5) 0.033(4) -0.001(6)
F20B 0.134(11) 0.088(6) 0.041(6) -0.005(4) 0.016(5) -0.009(6)
F21B 0.13(2) 0.136(17) 0.039(7) -0.004(10) 0.017(11) 0.085(15)
F22 0.319(11) 0.110(4) 0.427(13) 0.103(6) 0.235(11) 0.143(6)
F23 0.233(6) 0.234(7) 0.122(4) -0.044(4) -0.005(4) 0.197(6)
F24 0.222(5) 0.177(4) 0.098(3) -0.034(3) 0.042(3) 0.139(4)
Br1 0.0762(18) 0.0776(19) 0.0725(17) 0.0034(14) 0.0268(15) 0.0191(15)
C1S 0.171(12) 0.055(6) 0.29(2) -0.036(9) 0.182(14) -0.012(7)
C2S 0.193(13) 0.059(6) 0.266(16) -0.028(8) 0.197(14) -0.023(7)
C3S 0.27(2) 0.176(15) 0.25(2) 0.087(14) 0.22(2) 0.139(15)
C4S 0.117(11) 0.160(14) 0.147(12) 0.049(10) 0.049(10) 0.022(10)
C5S 0.144(12) 0.183(15) 0.235(17) 0.083(14) 0.154(13) 0.068(11)
C6S 0.158(12) 0.072(9) 0.269(19) -0.005(10) 0.160(14) 0.017(8)
Br1B 0.109(5) 0.127(6) 0.480(17) 0.058(9) -0.025(8) 0.025(4)
C1SB 0.148(16) 0.089(19) 0.369(17) 0.02(2) 0.090(16) 0.031(14)
C2SB 0.17(2) 0.15(3) 0.462(19) -0.02(3) 0.194(19) 0.027(19)
C3SB 0.23(3) 0.12(2) 0.390(18) -0.04(2) 0.219(19) 0.02(2)
C4SB 0.22(2) 0.057(14) 0.27(2) -0.058(17) 0.172(19) 0.005(16)
C5SB 0.215(19) 0.044(14) 0.23(2) -0.045(17) 0.113(15) -0.021(17)
C6SB 0.179(17) 0.027(13) 0.26(2) 0.029(16) 0.057(15) -0.012(14)

loop_
_atom_type_symbol
_atom_type_description
_atom_type_scat_dispersion_real
_atom_type_scat_dispersion_imag
_atom_type_scat_source
C C 0.0033 0.0016 'International Tables Vol C Tables 4.2.6.8 and 6.1.1.4'
H H 0.0000 0.0000 'International Tables Vol C Tables 4.2.6.8 and 6.1.1.4'
B B 0.0013 0.0007 'International Tables Vol C Tables 4.2.6.8 and 6.1.1.4'
N N 0.0061 0.0033 'International Tables Vol C Tables 4.2.6.8 and 6.1.1.4'
O O 0.0106 0.0060 'International Tables Vol C Tables 4.2.6.8 and 6.1.1.4'
F F 0.0171 0.0103 'International Tables Vol C Tables 4.2.6.8 and 6.1.1.4'
P P 0.1023 0.0942 'International Tables Vol C Tables 4.2.6.8 and 6.1.1.4'
Zn Zn 0.2839 1.4301 'International Tables Vol C Tables 4.2.6.8 and 6.1.1.4'
Br Br -0.2901 2.4595 'International Tables Vol C Tables 4.2.6.8 and 6.1.1.4'

loop_
_geom_angle_atom_site_label_1
_geom_angle_atom_site_label_2
_geom_angle_atom_site_label_3
_geom_angle
O3 Zn1 N2 117.66(14)
O3 Zn1 N1 122.25(13)
N2 Zn1 N1 116.18(13)
O3 Zn1 O2 83.29(11)
N2 Zn1 O2 103.42(12)
N1 Zn1 O2 103.23(11)
O3 Zn1 O1 85.14(10)
N2 Zn1 O1 83.69(10)
N1 Zn1 O1 81.39(10)
O2 Zn1 O1 168.28(10)
N1 P1 C19 108.02(16)
N1 P1 C13 114.40(17)
C19 P1 C13 106.37(17)
N1 P1 C2 113.49(16)
C19 P1 C2 108.22(17)
C13 P1 C2 105.98(17)
N2 P2 C31 110.09(18)
N2 P2 C11 111.31(16)
C31 P2 C11 108.76(18)
N2 P2 C37 115.52(19)
C31 P2 C37 106.21(19)
C11 P2 C37 104.58(16)
C1 O1 C12 106.5(3)
C1 O1 Zn1 122.29(19)
C12 O1 Zn1 125.0(2)
C25 N1 P1 120.7(2)
C25 N1 Zn1 117.9(2)
P1 N1 Zn1 115.08(16)
C49A O3 Zn1 115.3(3)
C43 N2 P2 115.6(3)
C43 N2 Zn1 112.1(2)
P2 N2 Zn1 131.21(19)
O1 C1 C2 124.6(3)
O1 C1 C6 110.9(3)
C2 C1 C6 124.5(3)
C1 C2 C3 114.8(3)
C1 C2 P1 122.6(3)
C3 C2 P1 122.6(3)
C4 C3 C2 121.8(4)
C4 C3 H3 119.1
C2 C3 H3 119.1
C5 C4 C3 121.4(4)
C5 C4 H4 119.3
C3 C4 H4 119.3
C4 C5 C6 118.9(4)
C4 C5 H5 120.6
C6 C5 H5 120.6
C5 C6 C1 118.6(4)
C5 C6 C7 135.6(4)
C1 C6 C7 105.7(3)
C12 C7 C8 118.3(4)
C12 C7 C6 106.5(3)
C8 C7 C6 135.3(3)
C9 C8 C7 118.2(4)
C9 C8 H8 120.9
C7 C8 H8 120.9
C8 C9 C10 122.1(4)
C8 C9 H9 118.9
C10 C9 H9 118.9
C9 C10 C11 121.8(4)
C9 C10 H10 119.1
C11 C10 H10 119.1
C12 C11 C10 114.7(3)
C12 C11 P2 126.5(3)
C10 C11 P2 118.8(3)
C11 C12 O1 124.7(3)
C11 C12 C7 124.9(3)
O1 C12 C7 110.4(3)
C14 C13 C18 118.1(4)
C14 C13 P1 121.8(3)
C18 C13 P1 120.1(3)
C15 C14 C13 120.8(4)
C15 C14 H14 119.6
C13 C14 H14 119.6
C16 C15 C14 120.9(4)
C16 C15 H15 119.6
C14 C15 H15 119.6
C15 C16 C17 119.2(4)
C15 C16 H16 120.4
C17 C16 H16 120.4
C16 C17 C18 121.3(5)
C16 C17 H17 119.3
C18 C17 H17 119.3
C17 C18 C13 119.7(5)
C17 C18 H18 120.1
C13 C18 H18 120.1
C24 C19 C20 119.6(4)
C24 C19 P1 122.5(3)
C20 C19 P1 117.7(3)
C21 C20 C19 119.2(4)
C21 C20 H20 120.4
C19 C20 H20 120.4
C22 C21 C20 120.3(4)
C22 C21 H21 119.8
C20 C21 H21 119.8
C23 C22 C21 120.4(4)
C23 C22 H22 119.8
C21 C22 H22 119.8
C22 C23 C24 120.4(4)
C22 C23 H23 119.8
C24 C23 H23 119.8
C23 C24 C19 120.1(4)
C23 C24 H24 119.9
C19 C24 H24 119.9
C30 C25 C26 118.6(4)
C30 C25 N1 119.6(4)
C26 C25 N1 121.8(3)
C27 C26 C25 120.2(5)
C27 C26 H26 119.9
C25 C26 H26 119.9
C26 C27 C28 120.2(5)
C26 C27 H27 119.9
C28 C27 H27 119.9
C29 C28 C27 120.0(5)
C29 C28 H28 120.0
C27 C28 H28 120.0
C28 C29 C30 120.2(5)
C28 C29 H29 119.9
C30 C29 H29 119.9
C25 C30 C29 120.8(5)
C25 C30 H30 119.6
C29 C30 H30 119.6
C32 C31 C36 120.3(4)
C32 C31 P2 119.5(3)
C36 C31 P2 119.2(3)
C31 C32 C33 119.7(5)
C31 C32 H32 120.2
C33 C32 H32 120.2
C34 C33 C32 119.4(6)
C34 C33 H33 120.3
C32 C33 H33 120.3
C33 C34 C35 122.1(5)
C33 C34 H34 119.0
C35 C34 H34 119.0
C34 C35 C36 119.3(6)
C34 C35 H35 120.4
C36 C35 H35 120.4
C35 C36 C31 119.2(5)
C35 C36 H36 120.4
C31 C36 H36 120.4
C42 C37 C38 119.5(4)
C42 C37 P2 117.9(3)
C38 C37 P2 122.4(3)
C37 C38 C39 119.0(5)
C37 C38 H38 120.5
C39 C38 H38 120.5
C40 C39 C38 119.8(6)
C40 C39 H39 120.1
C38 C39 H39 120.1
C41 C40 C39 119.6(5)
C41 C40 H40 120.2
C39 C40 H40 120.2
C40 C41 C42 122.0(6)
C40 C41 H41 119.0
C42 C41 H41 119.0
C41 C42 C37 120.1(6)
C41 C42 H42 120.0
C37 C42 H42 120.0
C44 C43 C48 121.3(5)
C44 C43 N2 120.1(6)
C48 C43 N2 118.6(5)
C43 C44 C45 120.2(9)
C43 C44 H44 119.9
C45 C44 H44 119.9
C46 C45 C44 119.0(11)
C46 C45 H45 120.5
C44 C45 H45 120.5
C45 C46 C47 122.6(8)
C45 C46 H46 118.7
C47 C46 H46 118.7
C46 C47 C48 118.7(10)
C46 C47 H47 120.6
C48 C47 H47 120.6
C47 C48 C43 118.1(8)
C47 C48 H48 120.9
C43 C48 H48 121.0
C50A C49A O3 126.5(7)
C50A C49A C51 116.1(6)
O3 C49A C51 111.8(4)
C50A C49A H49A 97.8
O3 C49A H49A 97.8
C51 C49A H49A 97.8
H50D C50B H50E 109.5
H50D C50B H50F 109.5
H50E C50B H50F 109.5
O2 C51 O4 121.7(4)
O2 C51 C49A 122.4(4)
O4 C51 C49A 115.9(4)
O4 C52 H52A 109.5
O4 C52 H52B 109.5
H52A C52 H52B 109.5
O4 C52 H52C 109.5
H52A C52 H52C 109.5
H52B C52 H52C 109.5
C58 C53 C54 115.0(3)
C58 C53 B1 122.6(3)
C54 C53 B1 122.1(3)
C55 C54 C53 122.3(3)
C55 C54 H54 118.8
C53 C54 H54 118.8
C56 C55 C54 120.5(3)
C56 C55 C59 117.9(3)
C54 C55 C59 121.5(4)
C57 C56 C55 118.6(3)
C57 C56 H56 120.7
C55 C56 H56 120.7
C56 C57 C58 120.6(3)
C56 C57 C60 119.5(3)
C58 C57 C60 119.9(3)
C57 C58 C53 122.9(3)
C57 C58 H58 118.5
C53 C58 H58 118.5
F1 C59 F2 107.2(4)
F1 C59 F3 106.7(4)
F2 C59 F3 103.5(3)
F1 C59 C55 114.1(3)
F2 C59 C55 113.0(3)
F3 C59 C55 111.5(4)
F6B C60 F5 126.8(12)
F6B C60 F6 38.2(14)
F5 C60 F6 107.6(5)
F6B C60 F4 69.6(14)
F5 C60 F4 105.2(5)
F6 C60 F4 106.6(5)
F6B C60 F4B 103.1(14)
F5 C60 F4B 61.1(13)
F6 C60 F4B 126.5(8)
F4 C60 F4B 45.0(12)
F6B C60 F5B 102.2(14)
F5 C60 F5B 40.4(13)
F6 C60 F5B 70.6(13)
F4 C60 F5B 131.4(11)
F4B C60 F5B 96.1(13)
F6B C60 C57 118.2(11)
F5 C60 C57 113.0(4)
F6 C60 C57 113.3(5)
F4 C60 C57 110.5(4)
F4B C60 C57 119.0(7)
F5B C60 C57 114.8(9)
C66 C61 C62 116.0(4)
C66 C61 B1 123.1(3)
C62 C61 B1 120.5(4)
C63 C62 C61 122.7(4)
C63 C62 H62 118.7
C61 C62 H62 118.7
C64 C63 C62 120.2(4)
C64 C63 C67 119.9(5)
C62 C63 C67 119.9(6)
C63 C64 C65 119.0(4)
C63 C64 H64 120.5
C65 C64 H64 120.5
C64 C65 C66 120.1(5)
C64 C65 C68 120.7(5)
C66 C65 C68 119.2(6)
C61 C66 C65 122.0(4)
C61 C66 H66 119.0
C65 C66 H66 119.0
F9 C67 F8B 72.2(12)
F9 C67 F7B 116.6(15)
F8B C67 F7B 111.9(17)
F9 C67 F7 109.1(9)
F8B C67 F7 42.9(12)
F7B C67 F7 76.2(16)
F9 C67 F8 105.5(11)
F8B C67 F8 132.5(14)
F7B C67 F8 25.1(18)
F7 C67 F8 101.2(11)
F9 C67 F9B 32.7(11)
F8B C67 F9B 104.8(13)
F7B C67 F9B 101.8(14)
F7 C67 F9B 136.9(10)
F8 C67 F9B 81.8(15)
F9 C67 C63 118.9(9)
F8B C67 C63 113.9(9)
F7B C67 C63 115.6(12)
F7 C67 C63 112.2(6)
F8 C67 C63 108.3(10)
F9B C67 C63 107.3(9)
F12 C68 F10B 130.5(17)
F12 C68 F12B 34.7(15)
F10B C68 F12B 116.4(15)
F12 C68 F11 114.3(17)
F10B C68 F11 39.7(12)
F12B C68 F11 127.5(15)
F12 C68 F10 107.4(16)
F10B C68 F10 60.6(12)
F12B C68 F10 73.4(13)
F11 C68 F10 99.5(14)
F12 C68 C65 116.0(13)
F10B C68 C65 113.4(15)
F12B C68 C65 118.4(9)
F11 C68 C65 113.9(12)
F10 C68 C65 103.5(11)
F12 C68 F11B 64.1(18)
F10B C68 F11B 100.6(11)
F12B C68 F11B 97.0(15)
F11 C68 F11B 62.3(11)
F10 C68 F11B 148.7(9)
C65 C68 F11B 107.2(8)
C70 C69 C74 115.8(3)
C70 C69 B1 122.3(3)
C74 C69 B1 121.2(3)
C71 C70 C69 122.5(3)
C71 C70 H70 118.8
C69 C70 H70 118.8
C72 C71 C70 120.1(4)
C72 C71 C75 120.3(4)
C70 C71 C75 119.6(4)
C73 C72 C71 118.8(4)
C73 C72 H72 120.6
C71 C72 H72 120.6
C72 C73 C74 121.0(4)
C72 C73 C76 119.8(5)
C74 C73 C76 119.2(5)
C73 C74 C69 121.8(4)
C73 C74 H74 119.1
C69 C74 H74 119.1
F15B C75 F14 121.2(17)
F15B C75 F13B 117(2)
F14 C75 F13B 66.3(16)
F15B C75 F13 71(2)
F14 C75 F13 107.4(6)
F13B C75 F13 50.5(17)
F15B C75 F15 30(2)
F14 C75 F15 106.1(7)
F13B C75 F15 139.1(14)
F13 C75 F15 100.7(7)
F15B C75 F14B 110(2)
F14 C75 F14B 32.9(14)
F13B C75 F14B 98.9(16)
F13 C75 F14B 136.9(14)
F15 C75 F14B 84.4(18)
F15B C75 C71 117.2(16)
F14 C75 C71 116.5(7)
F13B C75 C71 106.6(11)
F13 C75 C71 112.7(5)
F15 C75 C71 112.0(6)
F14B C75 C71 104.4(14)
F16B C76 F18 121.0(10)
F16B C76 F18B 123.5(14)
F18 C76 F18B 38.2(11)
F16B C76 F16 30.9(11)
F18 C76 F16 111.4(10)
F18B C76 F16 136.2(12)
F16B C76 F17 63.1(14)
F18 C76 F17 107.7(9)
F18B C76 F17 76.7(12)
F16 C76 F17 93.9(10)
F16B C76 C73 119.1(9)
F18 C76 C73 118.6(10)
F18B C76 C73 110.3(10)
F16 C76 C73 113.2(9)
F17 C76 C73 108.9(6)
F16B C76 F17B 101.6(11)
F18 C76 F17B 56.5(9)
F18B C76 F17B 94.3(12)
F16 C76 F17B 73.0(9)
F17 C76 F17B 150.4(7)
C73 C76 F17B 100.7(8)
C78 C77 C82 115.5(3)
C78 C77 B1 122.0(3)
C82 C77 B1 121.8(3)
C79 C78 C77 122.5(4)
C79 C78 H78 118.7
C77 C78 H78 118.7
C78 C79 C80 120.8(4)
C78 C79 C83 120.1(4)
C80 C79 C83 119.1(4)
C81 C80 C79 118.0(4)
C81 C80 H80 121.0
C79 C80 H80 121.0
C80 C81 C82 121.2(4)
C80 C81 C84 119.9(5)
C82 C81 C84 118.9(5)
C81 C82 C77 122.1(4)
C81 C82 H82 119.0
C77 C82 H82 119.0
F20 C83 F21B 117.1(16)
F20 C83 F19B 64.1(7)
F21B C83 F19B 116.7(16)
F20 C83 F21 108.8(12)
F21B C83 F21 16.9(19)
F19B C83 F21 128.3(12)
F20 C83 F19 105.5(8)
F21B C83 F19 79.6(15)
F19B C83 F19 46.6(6)
F21 C83 F19 96.0(10)
F20 C83 F20B 35.5(7)
F21B C83 F20B 103.5(14)
F19B C83 F20B 99.6(8)
F21 C83 F20B 88.6(12)
F19 C83 F20B 138.1(7)
F20 C83 C79 121.1(8)
F21B C83 C79 115.4(15)
F19B C83 C79 112.1(6)
F21 C83 C79 113.7(12)
F19 C83 C79 108.4(6)
F20B C83 C79 107.5(7)
F24 C84 F23 106.2(7)
F24 C84 F22 107.9(8)
F23 C84 F22 98.7(8)
F24 C84 C81 115.7(6)
F23 C84 C81 115.7(7)
F22 C84 C81 111.0(7)
C51 O2 Zn1 107.0(3)
C51 O4 C52 116.0(4)
C77 B1 C61 112.5(3)
C77 B1 C53 113.4(3)
C61 B1 C53 104.2(3)
C77 B1 C69 101.5(3)
C61 B1 C69 113.3(3)
C53 B1 C69 112.3(3)
C2S C1S C6S 120.0
C2S C1S Br1 116.5(5)
C6S C1S Br1 123.4(5)
C1S C2S C3S 120.0
C1S C2S H2S 120.0
C3S C2S H2S 120.0
C2S C3S C4S 120.0
C2S C3S H3S 120.0
C4S C3S H3S 120.0
C5S C4S C3S 120.0
C5S C4S H4S 120.0
C3S C4S H4S 120.0
C4S C5S C6S 120.0
C4S C5S H5S 120.0
C6S C5S H5S 120.0
C5S C6S C1S 120.0
C5S C6S H6S 120.0
C1S C6S H6S 120.0
C2SB C1SB C6SB 120.0
C2SB C1SB Br1B 120.2(8)
C6SB C1SB Br1B 119.8(8)
C1SB C2SB C3SB 120.0
C1SB C2SB H2SB 120.0
C3SB C2SB H2SB 120.0
C2SB C3SB C4SB 120.0
C2SB C3SB H3SB 120.0
C4SB C3SB H3SB 120.0
C5SB C4SB C3SB 120.0
C5SB C4SB H4SB 120.0
C3SB C4SB H4SB 120.0
C4SB C5SB C6SB 120.0
C4SB C5SB H5SB 120.0
C6SB C5SB H5SB 120.0
C5SB C6SB C1SB 120.0
C5SB C6SB H6SB 120.0
C1SB C6SB H6SB 120.0

loop_
_geom_bond_atom_site_label_1
_geom_bond_atom_site_label_2
_geom_bond_distance
Zn1 O3 1.904(3)
Zn1 N2 1.988(3)
Zn1 N1 2.016(3)
Zn1 O2 2.131(3)
Zn1 O1 2.367(2)
P1 N1 1.600(3)
P1 C19 1.792(4)
P1 C13 1.802(4)
P1 C2 1.803(4)
P2 N2 1.596(3)
P2 C31 1.777(4)
P2 C11 1.810(4)
P2 C37 1.811(4)
O1 C1 1.383(4)
O1 C12 1.383(4)
N1 C25 1.435(5)
O3 C49A 1.341(6)
N2 C43 1.471(5)
C1 C2 1.390(5)
C1 C6 1.397(5)
C2 C3 1.407(5)
C3 C4 1.390(6)
C3 H3 0.9500
C4 C5 1.377(6)
C4 H4 0.9500
C5 C6 1.389(5)
C5 H5 0.9500
C6 C7 1.441(5)
C7 C12 1.398(5)
C7 C8 1.400(5)
C8 C9 1.367(6)
C8 H8 0.9500
C9 C10 1.390(6)
C9 H9 0.9500
C10 C11 1.399(5)
C10 H10 0.9500
C11 C12 1.381(5)
C13 C14 1.384(5)
C13 C18 1.388(6)
C14 C15 1.373(6)
C14 H14 0.9500
C15 C16 1.353(6)
C15 H15 0.9500
C16 C17 1.364(7)
C16 H16 0.9500
C17 C18 1.379(7)
C17 H17 0.9500
C18 H18 0.9500
C19 C24 1.388(5)
C19 C20 1.401(5)
C20 C21 1.390(6)
C20 H20 0.9500
C21 C22 1.378(7)
C21 H21 0.9500
C22 C23 1.368(7)
C22 H22 0.9500
C23 C24 1.378(6)
C23 H23 0.9500
C24 H24 0.9500
C25 C30 1.378(6)
C25 C26 1.394(6)
C26 C27 1.377(6)
C26 H26 0.9500
C27 C28 1.382(8)
C27 H27 0.9500
C28 C29 1.358(8)
C28 H28 0.9500
C29 C30 1.384(7)
C29 H29 0.9500
C30 H30 0.9500
C31 C32 1.371(6)
C31 C36 1.401(6)
C32 C33 1.395(7)
C32 H32 0.9500
C33 C34 1.354(9)
C33 H33 0.9500
C34 C35 1.372(9)
C34 H34 0.9500
C35 C36 1.384(7)
C35 H35 0.9500
C36 H36 0.9500
C37 C42 1.381(6)
C37 C38 1.392(6)
C38 C39 1.401(7)
C38 H38 0.9500
C39 C40 1.385(10)
C39 H39 0.9500
C40 C41 1.348(10)
C40 H40 0.9500
C41 C42 1.357(8)
C41 H41 0.9500
C42 H42 0.9500
C43 C44 1.360(9)
C43 C48 1.398(9)
C44 C45 1.384(9)
C44 H44 0.9500
C45 C46 1.345(19)
C45 H45 0.9500
C46 C47 1.386(17)
C46 H46 0.9500
C47 C48 1.397(8)
C47 H47 0.9500
C48 H48 0.9500
C49A C50A 1.293(11)
C49A C51 1.528(7)
C49A H49A 1.0000
C50A H50A 0.9800
C50A H50B 0.9800
C50A H50C 0.9800
C50B H50D 0.9800
C50B H50E 0.9800
C50B H50F 0.9800
C51 O2 1.210(5)
C51 O4 1.313(5)
C52 O4 1.451(7)
C52 H52A 0.9800
C52 H52B 0.9800
C52 H52C 0.9800
C53 C58 1.391(5)
C53 C54 1.405(5)
C53 B1 1.638(5)
C54 C55 1.390(5)
C54 H54 0.9500
C55 C56 1.375(5)
C55 C59 1.493(5)
C56 C57 1.373(5)
C56 H56 0.9500
C57 C58 1.386(5)
C57 C60 1.492(5)
C58 H58 0.9500
C59 F1 1.306(5)
C59 F2 1.322(5)
C59 F3 1.350(5)
C60 F6B 1.253(16)
C60 F5 1.294(6)
C60 F6 1.312(7)
C60 F4 1.336(6)
C60 F4B 1.352(16)
C60 F5B 1.389(17)
C61 C66 1.387(6)
C61 C62 1.388(6)
C61 B1 1.635(5)
C62 C63 1.379(6)
C62 H62 0.9500
C63 C64 1.375(7)
C63 C67 1.492(8)
C64 C65 1.376(8)
C64 H64 0.9500
C65 C66 1.395(6)
C65 C68 1.502(10)
C66 H66 0.9500
C67 F9 1.239(11)
C67 F8B 1.275(14)
C67 F7B 1.28(3)
C67 F7 1.330(11)
C67 F8 1.370(19)
C67 F9B 1.378(19)
C68 F12 1.17(2)
C68 F10B 1.240(18)
C68 F12B 1.26(2)
C68 F11 1.285(16)
C68 F10 1.453(19)
C68 F11B 1.518(18)
C69 C70 1.389(5)
C69 C74 1.402(5)
C69 B1 1.642(5)
C70 C71 1.389(5)
C70 H70 0.9500
C71 C72 1.385(6)
C71 C75 1.493(7)
C72 C73 1.367(7)
C72 H72 0.9500
C73 C74 1.386(6)
C73 C76 1.514(7)
C74 H74 0.9500
C75 F15B 1.14(2)
C75 F14 1.285(8)
C75 F13B 1.32(2)
C75 F13 1.346(8)
C75 F15 1.354(10)
C75 F14B 1.39(3)
C76 F16B 1.093(13)
C76 F18 1.175(12)
C76 F18B 1.292(16)
C76 F16 1.349(16)
C76 F17 1.490(13)
C76 F17B 1.556(15)
C77 C78 1.393(5)
C77 C82 1.403(5)
C77 B1 1.635(5)
C78 C79 1.384(6)
C78 H78 0.9500
C79 C80 1.388(6)
C79 C83 1.486(6)
C80 C81 1.372(7)
C80 H80 0.9500
C81 C82 1.389(6)
C81 C84 1.489(7)
C82 H82 0.9500
C83 F20 1.216(11)
C83 F21B 1.22(2)
C83 F19B 1.247(9)
C83 F21 1.339(18)
C83 F19 1.448(10)
C83 F20B 1.454(15)
C84 F24 1.262(8)
C84 F23 1.271(10)
C84 F22 1.315(11)
Br1 C1S 1.694(9)
C1S C2S 1.3900
C1S C6S 1.3900
C2S C3S 1.3900
C2S H2S 0.9500
C3S C4S 1.3900
C3S H3S 0.9500
C4S C5S 1.3900
C4S H4S 0.9500
C5S C6S 1.3900
C5S H5S 0.9500
C6S H6S 0.9500
Br1B C1SB 1.697(18)
C1SB C2SB 1.3900
C1SB C6SB 1.3900
C2SB C3SB 1.3900
C2SB H2SB 0.9500
C3SB C4SB 1.3900
C3SB H3SB 0.9500
C4SB C5SB 1.3900
C4SB H4SB 0.9500
C5SB C6SB 1.3900
C5SB H5SB 0.9500
C6SB H6SB 0.9500

loop_
_geom_torsion_atom_site_label_1
_geom_torsion_atom_site_label_2
_geom_torsion_atom_site_label_3
_geom_torsion_atom_site_label_4
_geom_torsion
O3 Zn1 O1 C1 70.7(3)
N2 Zn1 O1 C1 -170.7(3)
N1 Zn1 O1 C1 -53.0(2)
O2 Zn1 O1 C1 61.2(6)
O3 Zn1 O1 C12 -77.8(2)
N2 Zn1 O1 C12 40.8(2)
N1 Zn1 O1 C12 158.6(2)
O2 Zn1 O1 C12 -87.3(5)
C19 P1 N1 C25 -148.0(3)
C13 P1 N1 C25 -29.8(3)
C2 P1 N1 C25 92.0(3)
C19 P1 N1 Zn1 60.4(2)
C13 P1 N1 Zn1 178.67(16)
C2 P1 N1 Zn1 -59.5(2)
O3 Zn1 N1 C25 -167.3(2)
N2 Zn1 N1 C25 -10.1(3)
O2 Zn1 N1 C25 102.4(3)
O1 Zn1 N1 C25 -88.6(2)
O3 Zn1 N1 P1 -14.9(2)
N2 Zn1 N1 P1 142.35(16)
O2 Zn1 N1 P1 -105.24(17)
O1 Zn1 N1 P1 63.78(16)
N2 Zn1 O3 C49A 103.2(5)
N1 Zn1 O3 C49A -99.9(5)
O2 Zn1 O3 C49A 1.5(5)
O1 Zn1 O3 C49A -176.6(5)
C31 P2 N2 C43 -38.4(4)
C11 P2 N2 C43 -159.1(4)
C37 P2 N2 C43 81.9(4)
C31 P2 N2 Zn1 154.6(3)
C11 P2 N2 Zn1 33.9(3)
C37 P2 N2 Zn1 -85.1(3)
O3 Zn1 N2 C43 -130.1(3)
N1 Zn1 N2 C43 71.6(4)
O2 Zn1 N2 C43 -40.7(4)
O1 Zn1 N2 C43 148.8(4)
O3 Zn1 N2 P2 37.2(3)
N1 Zn1 N2 P2 -121.1(3)
O2 Zn1 N2 P2 126.6(3)
O1 Zn1 N2 P2 -43.9(3)
C12 O1 C1 C2 -178.5(3)
Zn1 O1 C1 C2 28.0(4)
C12 O1 C1 C6 0.0(4)
Zn1 O1 C1 C6 -153.4(2)
O1 C1 C2 C3 177.9(3)
C6 C1 C2 C3 -0.5(5)
O1 C1 C2 P1 -2.2(5)
C6 C1 C2 P1 179.4(3)
N1 P1 C2 C1 15.5(4)
C19 P1 C2 C1 -104.4(3)
C13 P1 C2 C1 141.9(3)
N1 P1 C2 C3 -164.6(3)
C19 P1 C2 C3 75.5(4)
C13 P1 C2 C3 -38.3(4)
C1 C2 C3 C4 0.7(6)
P1 C2 C3 C4 -179.2(3)
C2 C3 C4 C5 -0.3(7)
C3 C4 C5 C6 -0.3(7)
C4 C5 C6 C1 0.6(6)
C4 C5 C6 C7 -178.0(4)
O1 C1 C6 C5 -178.7(3)
C2 C1 C6 C5 -0.2(6)
O1 C1 C6 C7 0.2(4)
C2 C1 C6 C7 178.8(3)
C5 C6 C7 C12 178.3(4)
C1 C6 C7 C12 -0.4(4)
C5 C6 C7 C8 -1.0(8)
C1 C6 C7 C8 -179.7(4)
C12 C7 C8 C9 -1.2(5)
C6 C7 C8 C9 178.0(4)
C7 C8 C9 C10 1.5(6)
C8 C9 C10 C11 -0.5(6)
C9 C10 C11 C12 -0.7(6)
C9 C10 C11 P2 178.4(3)
N2 P2 C11 C12 -0.9(4)
C31 P2 C11 C12 -122.4(3)
C37 P2 C11 C12 124.5(3)
N2 P2 C11 C10 -179.8(3)
C31 P2 C11 C10 58.7(3)
C37 P2 C11 C10 -54.4(3)
C10 C11 C12 O1 -178.9(3)
P2 C11 C12 O1 2.1(5)
C10 C11 C12 C7 1.0(5)
P2 C11 C12 C7 -178.0(3)
C1 O1 C12 C11 179.6(3)
Zn1 O1 C12 C11 -27.8(4)
C1 O1 C12 C7 -0.3(4)
Zn1 O1 C12 C7 152.2(2)
C8 C7 C12 C11 -0.1(5)
C6 C7 C12 C11 -179.5(3)
C8 C7 C12 O1 179.9(3)
C6 C7 C12 O1 0.5(4)
N1 P1 C13 C14 -108.2(3)
C19 P1 C13 C14 10.9(4)
C2 P1 C13 C14 126.0(3)
N1 P1 C13 C18 70.8(4)
C19 P1 C13 C18 -170.1(4)
C2 P1 C13 C18 -55.1(4)
C18 C13 C14 C15 -2.0(6)
P1 C13 C14 C15 177.0(3)
C13 C14 C15 C16 -0.4(7)
C14 C15 C16 C17 2.2(7)
C15 C16 C17 C18 -1.6(9)
C16 C17 C18 C13 -0.8(9)
C14 C13 C18 C17 2.6(8)
P1 C13 C18 C17 -176.4(5)
N1 P1 C19 C24 -146.7(3)
C13 P1 C19 C24 90.0(3)
C2 P1 C19 C24 -23.5(4)
N1 P1 C19 C20 38.4(3)
C13 P1 C19 C20 -84.8(3)
C2 P1 C19 C20 161.6(3)
C24 C19 C20 C21 -0.1(6)
P1 C19 C20 C21 174.9(3)
C19 C20 C21 C22 0.3(7)
C20 C21 C22 C23 -0.5(7)
C21 C22 C23 C24 0.6(8)
C22 C23 C24 C19 -0.4(7)
C20 C19 C24 C23 0.1(6)
P1 C19 C24 C23 -174.6(3)
P1 N1 C25 C30 102.8(4)
Zn1 N1 C25 C30 -106.4(4)
P1 N1 C25 C26 -77.5(5)
Zn1 N1 C25 C26 73.3(5)
C30 C25 C26 C27 0.5(7)
N1 C25 C26 C27 -179.3(5)
C25 C26 C27 C28 -0.2(9)
C26 C27 C28 C29 -0.2(10)
C27 C28 C29 C30 0.3(10)
C26 C25 C30 C29 -0.3(7)
N1 C25 C30 C29 179.4(4)
C28 C29 C30 C25 0.0(8)
N2 P2 C31 C32 -87.3(3)
C11 P2 C31 C32 35.0(4)
C37 P2 C31 C32 147.0(3)
N2 P2 C31 C36 81.4(4)
C11 P2 C31 C36 -156.4(3)
C37 P2 C31 C36 -44.4(4)
C36 C31 C32 C33 0.2(6)
P2 C31 C32 C33 168.7(4)
C31 C32 C33 C34 -0.1(7)
C32 C33 C34 C35 0.3(9)
C33 C34 C35 C36 -0.6(9)
C34 C35 C36 C31 0.6(8)
C32 C31 C36 C35 -0.4(6)
P2 C31 C36 C35 -168.9(4)
N2 P2 C37 C42 31.3(4)
C31 P2 C37 C42 153.7(3)
C11 P2 C37 C42 -91.4(3)
N2 P2 C37 C38 -152.9(3)
C31 P2 C37 C38 -30.5(4)
C11 P2 C37 C38 84.4(4)
C42 C37 C38 C39 -1.3(6)
P2 C37 C38 C39 -177.0(3)
C37 C38 C39 C40 1.4(7)
C38 C39 C40 C41 -1.8(8)
C39 C40 C41 C42 2.0(9)
C40 C41 C42 C37 -1.8(8)
C38 C37 C42 C41 1.5(7)
P2 C37 C42 C41 177.4(4)
P2 N2 C43 C44 -88.4(5)
Zn1 N2 C43 C44 81.1(4)
P2 N2 C43 C48 91.8(4)
Zn1 N2 C43 C48 -98.7(4)
C48 C43 C44 C45 1.0(8)
N2 C43 C44 C45 -178.8(5)
C43 C44 C45 C46 -0.4(12)
C44 C45 C46 C47 -0.9(15)
C45 C46 C47 C48 1.4(13)
C46 C47 C48 C43 -0.8(9)
C44 C43 C48 C47 -0.4(7)
N2 C43 C48 C47 179.4(4)
Zn1 O3 C49A C50A 148.4(8)
Zn1 O3 C49A C51 -4.0(8)
C50A C49A C51 O2 -149.2(8)
O3 C49A C51 O2 6.3(10)
C50A C49A C51 O4 29.8(11)
O3 C49A C51 O4 -174.6(6)
C58 C53 C54 C55 0.8(5)
B1 C53 C54 C55 174.5(3)
C53 C54 C55 C56 0.1(5)
C53 C54 C55 C59 -178.7(3)
C54 C55 C56 C57 -0.5(5)
C59 C55 C56 C57 178.4(3)
C55 C56 C57 C58 0.0(5)
C55 C56 C57 C60 -178.9(4)
C56 C57 C58 C53 0.9(5)
C60 C57 C58 C53 179.8(4)
C54 C53 C58 C57 -1.3(5)
B1 C53 C58 C57 -175.0(3)
C56 C55 C59 F1 -174.1(4)
C54 C55 C59 F1 4.8(6)
C56 C55 C59 F2 63.1(5)
C54 C55 C59 F2 -118.1(4)
C56 C55 C59 F3 -53.1(5)
C54 C55 C59 F3 125.8(4)
C56 C57 C60 F6B -46.4(18)
C58 C57 C60 F6B 134.7(18)
C56 C57 C60 F5 118.7(5)
C58 C57 C60 F5 -60.2(6)
C56 C57 C60 F6 -4.1(7)
C58 C57 C60 F6 177.0(5)
C56 C57 C60 F4 -123.7(5)
C58 C57 C60 F4 57.4(6)
C56 C57 C60 F4B -172.7(17)
C58 C57 C60 F4B 8.4(17)
C56 C57 C60 F5B 74.3(17)
C58 C57 C60 F5B -104.6(17)
C66 C61 C62 C63 0.1(6)
B1 C61 C62 C63 -173.7(4)
C61 C62 C63 C64 -0.5(7)
C61 C62 C63 C67 178.0(5)
C62 C63 C64 C65 0.3(7)
C67 C63 C64 C65 -178.2(5)
C63 C64 C65 C66 0.3(8)
C63 C64 C65 C68 -179.6(8)
C62 C61 C66 C65 0.5(6)
B1 C61 C66 C65 174.1(4)
C64 C65 C66 C61 -0.7(8)
C68 C65 C66 C61 179.2(7)
C64 C63 C67 F9 6.7(11)
C62 C63 C67 F9 -171.7(9)
C64 C63 C67 F8B 88.8(16)
C62 C63 C67 F8B -89.7(16)
C64 C63 C67 F7B -139.6(16)
C62 C63 C67 F7B 42.0(16)
C64 C63 C67 F7 135.6(10)
C62 C63 C67 F7 -42.8(11)
C64 C63 C67 F8 -113.6(11)
C62 C63 C67 F8 68.0(11)
C64 C63 C67 F9B -26.8(15)
C62 C63 C67 F9B 154.8(13)
C64 C65 C68 F12 142(2)
C66 C65 C68 F12 -38(2)
C64 C65 C68 F10B -37.1(19)
C66 C65 C68 F10B 143.1(15)
C64 C65 C68 F12B -178.8(17)
C66 C65 C68 F12B 1(2)
C64 C65 C68 F11 6(2)
C66 C65 C68 F11 -173.4(17)
C64 C65 C68 F10 -100.6(12)
C66 C65 C68 F10 79.6(13)
C64 C65 C68 F11B 73.1(14)
C66 C65 C68 F11B -106.8(12)
C74 C69 C70 C71 -1.1(5)
B1 C69 C70 C71 -172.2(3)
C69 C70 C71 C72 0.5(6)
C69 C70 C71 C75 179.7(4)
C70 C71 C72 C73 0.1(6)
C75 C71 C72 C73 -179.1(5)
C71 C72 C73 C74 0.0(7)
C71 C72 C73 C76 179.6(5)
C72 C73 C74 C69 -0.7(7)
C76 C73 C74 C69 179.7(5)
C70 C69 C74 C73 1.2(5)
B1 C69 C74 C73 172.3(4)
C72 C71 C75 F15B -162(3)
C70 C71 C75 F15B 19(3)
C72 C71 C75 F14 -7.2(9)
C70 C71 C75 F14 173.6(7)
C72 C71 C75 F13B 64(2)
C70 C71 C75 F13B -115(2)
C72 C71 C75 F13 117.6(7)
C70 C71 C75 F13 -61.6(8)
C72 C71 C75 F15 -129.6(6)
C70 C71 C75 F15 51.2(8)
C72 C71 C75 F14B -39.9(18)
C70 C71 C75 F14B 140.9(18)
C72 C73 C76 F16B -173.6(15)
C74 C73 C76 F16B 6.1(18)
C72 C73 C76 F18 19.0(14)
C74 C73 C76 F18 -161.3(11)
C72 C73 C76 F18B -22.1(16)
C74 C73 C76 F18B 157.5(14)
C72 C73 C76 F16 152.5(10)
C74 C73 C76 F16 -27.9(12)
C72 C73 C76 F17 -104.5(9)
C74 C73 C76 F17 75.2(8)
C72 C73 C76 F17B 76.6(9)
C74 C73 C76 F17B -103.8(10)
C82 C77 C78 C79 -1.2(6)
B1 C77 C78 C79 169.2(4)
C77 C78 C79 C80 1.3(6)
C77 C78 C79 C83 179.9(4)
C78 C79 C80 C81 -0.7(7)
C83 C79 C80 C81 -179.3(5)
C79 C80 C81 C82 0.1(8)
C79 C80 C81 C84 179.0(6)
C80 C81 C82 C77 0.0(8)
C84 C81 C82 C77 -179.0(6)
C78 C77 C82 C81 0.6(6)
B1 C77 C82 C81 -169.8(4)
C78 C79 C83 F20 176.7(10)
C80 C79 C83 F20 -4.7(12)
C78 C79 C83 F21B 25.7(16)
C80 C79 C83 F21B -155.7(15)
C78 C79 C83 F19B -111.1(9)
C80 C79 C83 F19B 67.5(10)
C78 C79 C83 F21 44.1(11)
C80 C79 C83 F21 -137.3(10)
C78 C79 C83 F19 -61.4(9)
C80 C79 C83 F19 117.2(9)
C78 C79 C83 F20B 140.5(7)
C80 C79 C83 F20B -40.9(9)
C80 C81 C84 F24 -18.1(12)
C82 C81 C84 F24 160.8(7)
C80 C81 C84 F23 -143.2(8)
C82 C81 C84 F23 35.7(11)
C80 C81 C84 F22 105.4(9)
C82 C81 C84 F22 -75.7(10)
O4 C51 O2 Zn1 176.2(5)
C49A C51 O2 Zn1 -4.8(7)
O3 Zn1 O2 C51 1.9(3)
N2 Zn1 O2 C51 -115.0(3)
N1 Zn1 O2 C51 123.5(3)
O1 Zn1 O2 C51 11.4(7)
O2 C51 O4 C52 -2.2(10)
C49A C51 O4 C52 178.7(7)
C78 C77 B1 C61 155.5(3)
C82 C77 B1 C61 -34.7(5)
C78 C77 B1 C53 37.6(5)
C82 C77 B1 C53 -152.7(4)
C78 C77 B1 C69 -83.1(4)
C82 C77 B1 C69 86.7(4)
C66 C61 B1 C77 147.1(4)
C62 C61 B1 C77 -39.5(5)
C66 C61 B1 C53 -89.6(4)
C62 C61 B1 C53 83.7(4)
C66 C61 B1 C69 32.7(5)
C62 C61 B1 C69 -154.0(3)
C58 C53 B1 C77 -151.5(3)
C54 C53 B1 C77 35.2(5)
C58 C53 B1 C61 85.9(4)
C54 C53 B1 C61 -87.4(4)
C58 C53 B1 C69 -37.2(5)
C54 C53 B1 C69 149.5(3)
C70 C69 B1 C77 87.6(4)
C74 C69 B1 C77 -83.0(4)
C70 C69 B1 C61 -151.6(3)
C74 C69 B1 C61 37.9(4)
C70 C69 B1 C53 -33.8(5)
C74 C69 B1 C53 155.6(3)
C6S C1S C2S C3S 0.0
Br1 C1S C2S C3S -175.9(5)
C1S C2S C3S C4S 0.0
C2S C3S C4S C5S 0.0
C3S C4S C5S C6S 0.0
C4S C5S C6S C1S 0.0
C2S C1S C6S C5S 0.0
Br1 C1S C6S C5S 175.6(5)
C6SB C1SB C2SB C3SB 0.0
Br1B C1SB C2SB C3SB 179.1(7)
C1SB C2SB C3SB C4SB 0.0
C2SB C3SB C4SB C5SB 0.0
C3SB C4SB C5SB C6SB 0.0
C4SB C5SB C6SB C1SB 0.0
C2SB C1SB C6SB C5SB 0.0
Br1B C1SB C6SB C5SB -179.1(7)
